data_7117013
loop_
_publ_author_name
'Eller, Christina'
'Kehr, Gerald'
'Daniliuc, Constantin G.'
'Stephan, Douglas W.'
'Erker, Gerhard'

_publ_section_title
;
 Thiophene synthesis via 1,1-carboboration
;
_journal_coden_ASTM CHCOFS
_journal_issue 33
_journal_name_full
;
 Chemical Communications (Cambridge, United Kingdom)
;
_journal_page_first 7226
_journal_page_last 7229
_journal_paper_doi 10.1039/c5cc01806d
_journal_volume 51
_journal_year 2015
_chemical_formula_sum 'C31 H20 B Cl2 F15 S'
_chemical_formula_weight 791.24
_space_group_IT_number 2
_symmetry_cell_setting triclinic
_symmetry_space_group_name_Hall '-P 1'
_symmetry_space_group_name_H-M 'P -1'
_atom_sites_solution_hydrogens geom
_atom_sites_solution_primary direct
_atom_sites_solution_secondary difmap
_audit_creation_method SHELXL-97
_audit_update_record
;
2015-01-22 deposited with the CCDC.
2015-03-19 downloaded from the CCDC.
;
_cell_angle_alpha 85.529(2)
_cell_angle_beta 80.114(2)
_cell_angle_gamma 69.229(2)
_cell_formula_units_Z 2
_cell_length_a 10.3691(4)
_cell_length_b 10.8688(5)
_cell_length_c 15.4492(7)
_cell_measurement_reflns_used 9798
_cell_measurement_temperature 150(2)
_cell_measurement_theta_max 27.49
_cell_measurement_theta_min 2.25
_cell_volume 1603.51(12)
_computing_cell_refinement 'Bruker SAINT'
_computing_data_collection 'Bruker APEX2'
_computing_data_reduction 'Bruker SAINT'
_computing_molecular_graphics 'Bruker SHELXTL'
_computing_publication_material 'Bruker SHELXTL'
_computing_structure_refinement 'SHELXL-97 (Sheldrick, 2008)'
_computing_structure_solution 'SHELXS-97 (Sheldrick, 2008)'
_diffrn_ambient_temperature 150(2)
_diffrn_measured_fraction_theta_full 0.992
_diffrn_measured_fraction_theta_max 0.992
_diffrn_measurement_device_type 'Bruker APEX II'
_diffrn_measurement_method '\w scans'
_diffrn_radiation_monochromator graphite
_diffrn_radiation_source 'fine-focus sealed tube'
_diffrn_radiation_type MoK\a
_diffrn_radiation_wavelength 0.71073
_diffrn_reflns_av_R_equivalents 0.0224
_diffrn_reflns_av_sigmaI/netI 0.0180
_diffrn_reflns_limit_h_max 13
_diffrn_reflns_limit_h_min -13
_diffrn_reflns_limit_k_max 14
_diffrn_reflns_limit_k_min -14
_diffrn_reflns_limit_l_max 20
_diffrn_reflns_limit_l_min -20
_diffrn_reflns_number 34087
_diffrn_reflns_theta_full 27.49
_diffrn_reflns_theta_max 27.49
_diffrn_reflns_theta_min 2.00
_exptl_absorpt_coefficient_mu 0.379
_exptl_absorpt_correction_T_max 0.9631
_exptl_absorpt_correction_T_min 0.9489
_exptl_absorpt_correction_type multi-scan
_exptl_absorpt_process_details SADABS
_exptl_crystal_colour yellow
_exptl_crystal_density_diffrn 1.639
_exptl_crystal_density_method 'not measured'
_exptl_crystal_description block
_exptl_crystal_F_000 792
_exptl_crystal_size_max 0.14
_exptl_crystal_size_mid 0.12
_exptl_crystal_size_min 0.10
_refine_diff_density_max 0.964
_refine_diff_density_min -0.644
_refine_diff_density_rms 0.050
_refine_ls_extinction_method none
_refine_ls_goodness_of_fit_ref 1.032
_refine_ls_hydrogen_treatment constr
_refine_ls_matrix_type full
_refine_ls_number_parameters 485
_refine_ls_number_reflns 7316
_refine_ls_number_restraints 49
_refine_ls_restrained_S_all 1.051
_refine_ls_R_factor_all 0.0472
_refine_ls_R_factor_gt 0.0391
_refine_ls_shift/su_max 0.000
_refine_ls_shift/su_mean 0.000
_refine_ls_structure_factor_coef Fsqd
_refine_ls_weighting_details 'calc w=1/[\s^2^(Fo^2^)+(0.0370P)^2^+1.3478P] where P=(Fo^2^+2Fc^2^)/3'
_refine_ls_weighting_scheme calc
_refine_ls_wR_factor_gt 0.0913
_refine_ls_wR_factor_ref 0.0967
_reflns_number_gt 6258
_reflns_number_total 7316
_reflns_threshold_expression >2sigma(I)
_cod_data_source_file c5cc01806d2.cif
_cod_data_source_block cel003
_cod_original_sg_symbol_H-M P-1
_cod_database_code 7117013

loop_
_symmetry_equiv_pos_as_xyz
'x, y, z'
'-x, -y, -z'

loop_
_atom_site_label
_atom_site_type_symbol
_atom_site_fract_x
_atom_site_fract_y
_atom_site_fract_z
_atom_site_U_iso_or_equiv
_atom_site_adp_type
_atom_site_occupancy
_atom_site_symmetry_multiplicity
_atom_site_calc_flag
_atom_site_refinement_flags
_atom_site_disorder_assembly
_atom_site_disorder_group
S1 S 0.24060(4) 0.48912(4) 0.43529(3) 0.02041(9) Uani 1 1 d . . .
B1 B 0.50124(19) 0.21028(17) 0.25962(12) 0.0199(3) Uani 1 1 d . . .
C1 C 0.35845(16) 0.54682(15) 0.36783(10) 0.0186(3) Uani 1 1 d . . .
C2 C 0.44755(16) 0.44813(15) 0.31330(10) 0.0172(3) Uani 1 1 d . . .
C3 C 0.41661(16) 0.32677(15) 0.32273(10) 0.0178(3) Uani 1 1 d . . .
C4 C 0.30562(16) 0.33587(15) 0.38873(10) 0.0183(3) Uani 1 1 d . . .
C5 C 0.35388(17) 0.68679(15) 0.37958(11) 0.0214(3) Uani 1 1 d . . .
C6 C 0.21531(19) 0.76580(18) 0.43543(14) 0.0335(4) Uani 1 1 d . . .
H6A H 0.1375 0.7710 0.4055 0.050 Uiso 1 1 calc R . .
H6B H 0.2140 0.8548 0.4436 0.050 Uiso 1 1 calc R . .
H6C H 0.2061 0.7220 0.4929 0.050 Uiso 1 1 calc R . .
C7 C 0.4735(2) 0.68138(19) 0.42792(14) 0.0333(4) Uani 1 1 d . . .
H7A H 0.4638 0.6375 0.4853 0.050 Uiso 1 1 calc R . .
H7B H 0.4699 0.7711 0.4363 0.050 Uiso 1 1 calc R . .
H7C H 0.5631 0.6321 0.3930 0.050 Uiso 1 1 calc R . .
C8 C 0.3668(3) 0.75863(18) 0.29106(13) 0.0388(5) Uani 1 1 d . . .
H8A H 0.4605 0.7173 0.2581 0.058 Uiso 1 1 calc R . .
H8B H 0.3512 0.8511 0.3010 0.058 Uiso 1 1 calc R . .
H8C H 0.2970 0.7535 0.2574 0.058 Uiso 1 1 calc R . .
C9 C 0.23797(17) 0.23483(16) 0.42612(11) 0.0225(3) Uani 1 1 d . . .
C10 C 0.1802(2) 0.2584(2) 0.52433(12) 0.0327(4) Uani 1 1 d . . .
H10A H 0.1071 0.3454 0.5316 0.049 Uiso 1 1 calc R . .
H10B H 0.2558 0.2542 0.5561 0.049 Uiso 1 1 calc R . .
H10C H 0.1410 0.1906 0.5478 0.049 Uiso 1 1 calc R . .
C11 C 0.1165(2) 0.2479(2) 0.37742(15) 0.0406(5) Uani 1 1 d . . .
H11A H 0.0495 0.3381 0.3823 0.061 Uiso 1 1 calc R . .
H11B H 0.0700 0.1865 0.4035 0.061 Uiso 1 1 calc R . .
H11C H 0.1524 0.2275 0.3153 0.061 Uiso 1 1 calc R . .
C12 C 0.3456(2) 0.09535(18) 0.41791(14) 0.0361(4) Uani 1 1 d . . .
H12A H 0.3017 0.0323 0.4448 0.054 Uiso 1 1 calc R . .
H12B H 0.4235 0.0892 0.4480 0.054 Uiso 1 1 calc R . .
H12C H 0.3804 0.0752 0.3557 0.054 Uiso 1 1 calc R . .
C21 C 0.56452(16) 0.46237(15) 0.24664(10) 0.0183(3) Uani 1 1 d . . .
F22 F 0.72483(10) 0.39063(10) 0.34797(7) 0.0276(2) Uani 1 1 d . . .
C22 C 0.69818(17) 0.43268(16) 0.26640(11) 0.0209(3) Uani 1 1 d . . .
F23 F 0.93642(11) 0.40819(12) 0.22558(8) 0.0408(3) Uani 1 1 d . . .
C23 C 0.80793(17) 0.44162(17) 0.20439(12) 0.0266(4) Uani 1 1 d . . .
F24 F 0.89056(12) 0.49324(13) 0.05993(8) 0.0447(3) Uani 1 1 d . . .
C24 C 0.78524(19) 0.48356(18) 0.12010(12) 0.0293(4) Uani 1 1 d . . .
F25 F 0.63136(13) 0.55879(13) 0.01638(7) 0.0417(3) Uani 1 1 d . . .
C25 C 0.65397(19) 0.51591(18) 0.09781(11) 0.0276(4) Uani 1 1 d . . .
F26 F 0.41973(11) 0.53627(12) 0.13730(7) 0.0334(3) Uani 1 1 d . . .
C26 C 0.54620(17) 0.50371(17) 0.16059(11) 0.0228(3) Uani 1 1 d . . .
C31 C 0.66551(17) 0.15213(16) 0.25189(11) 0.0222(3) Uani 1 1 d . . .
F32 F 0.65925(11) 0.11287(11) 0.40517(7) 0.0325(2) Uani 1 1 d . . .
C32 C 0.73379(18) 0.11017(16) 0.32455(12) 0.0245(3) Uani 1 1 d . . .
F33 F 0.93755(12) 0.02112(12) 0.39110(8) 0.0393(3) Uani 1 1 d . . .
C33 C 0.87741(19) 0.06269(17) 0.31889(13) 0.0289(4) Uani 1 1 d . . .
F34 F 1.09776(12) 0.01626(13) 0.23140(10) 0.0500(3) Uani 1 1 d . . .
C34 C 0.95835(18) 0.05914(18) 0.23773(14) 0.0334(4) Uani 1 1 d . . .
F35 F 0.97524(13) 0.09856(14) 0.08525(9) 0.0498(3) Uani 1 1 d . . .
C35 C 0.89631(19) 0.09990(19) 0.16359(13) 0.0334(4) Uani 1 1 d . . .
F36 F 0.69513(12) 0.18684(12) 0.09810(7) 0.0350(3) Uani 1 1 d . . .
C36 C 0.75244(19) 0.14402(17) 0.17144(12) 0.0262(4) Uani 1 1 d . . .
C41 C 0.43256(17) 0.15580(16) 0.19519(11) 0.0219(3) Uani 1 1 d . . .
F42 F 0.25993(11) 0.36415(10) 0.17583(7) 0.0318(2) Uani 1 1 d . . .
C42 C 0.31910(17) 0.23631(16) 0.15605(11) 0.0236(3) Uani 1 1 d . . .
F43 F 0.15774(13) 0.27449(13) 0.05724(8) 0.0423(3) Uani 1 1 d . . .
C43 C 0.26396(18) 0.19215(19) 0.09444(12) 0.0277(4) Uani 1 1 d . . .
F44 F 0.26930(13) 0.01773(13) 0.01147(8) 0.0439(3) Uani 1 1 d . . .
C44 C 0.32036(19) 0.06140(19) 0.07140(12) 0.0296(4) Uani 1 1 d . . .
F45 F 0.48510(13) -0.15040(11) 0.08712(8) 0.0400(3) Uani 1 1 d . . .
C45 C 0.43070(19) -0.02298(17) 0.10919(12) 0.0280(4) Uani 1 1 d . . .
F46 F 0.59227(12) -0.06205(10) 0.20426(8) 0.0360(3) Uani 1 1 d . . .
C46 C 0.48555(18) 0.02451(17) 0.16895(11) 0.0248(3) Uani 1 1 d . . .
C51 C -0.0689(3) 0.3468(3) 0.8312(3) 0.0574(8) Uani 0.909(2) 1 d PDU A 1
H51A H -0.0556 0.4138 0.8651 0.069 Uiso 0.909(2) 1 calc PR A 1
H51B H -0.1447 0.3925 0.7964 0.069 Uiso 0.909(2) 1 calc PR A 1
Cl1 Cl 0.08466(15) 0.27140(10) 0.75980(9) 0.1105(6) Uani 0.909(2) 1 d PDU A 1
Cl2 Cl -0.11871(10) 0.23532(8) 0.90395(6) 0.0692(3) Uani 0.909(2) 1 d PDU A 1
C51A C -0.062(3) 0.318(5) 0.8544(13) 0.075(10) Uani 0.091(2) 1 d PDU A 2
H51C H -0.0971 0.4041 0.8839 0.090 Uiso 0.091(2) 1 calc PR A 2
H51D H -0.1207 0.2653 0.8779 0.090 Uiso 0.091(2) 1 calc PR A 2
Cl1A Cl -0.0416(16) 0.3347(12) 0.7387(6) 0.094(4) Uani 0.091(2) 1 d PDU A 2
Cl2A Cl 0.1129(16) 0.2345(14) 0.8587(12) 0.129(5) Uani 0.091(2) 1 d PDU A 2

loop_
_atom_site_aniso_label
_atom_site_aniso_U_11
_atom_site_aniso_U_22
_atom_site_aniso_U_33
_atom_site_aniso_U_23
_atom_site_aniso_U_13
_atom_site_aniso_U_12
S1 0.01910(18) 0.01845(18) 0.02262(19) -0.00266(14) 0.00374(14) -0.00794(14)
B1 0.0228(8) 0.0183(8) 0.0188(8) 0.0016(7) 0.0004(7) -0.0094(7)
C1 0.0181(7) 0.0184(7) 0.0203(7) 0.0011(6) -0.0016(6) -0.0084(6)
C2 0.0170(7) 0.0188(7) 0.0172(7) 0.0008(6) -0.0020(6) -0.0084(6)
C3 0.0177(7) 0.0175(7) 0.0189(7) -0.0005(6) -0.0021(6) -0.0073(6)
C4 0.0182(7) 0.0171(7) 0.0203(7) -0.0001(6) -0.0023(6) -0.0074(6)
C5 0.0230(8) 0.0168(7) 0.0244(8) -0.0013(6) -0.0012(6) -0.0079(6)
C6 0.0283(9) 0.0198(8) 0.0494(12) -0.0079(8) 0.0032(8) -0.0075(7)
C7 0.0296(9) 0.0272(9) 0.0466(11) -0.0099(8) -0.0107(8) -0.0100(7)
C8 0.0665(14) 0.0213(9) 0.0303(10) 0.0035(7) -0.0057(9) -0.0188(9)
C9 0.0237(8) 0.0235(8) 0.0238(8) 0.0003(6) 0.0012(6) -0.0148(7)
C10 0.0393(10) 0.0363(10) 0.0266(9) -0.0007(8) 0.0071(8) -0.0237(8)
C11 0.0401(11) 0.0550(13) 0.0424(11) 0.0092(10) -0.0116(9) -0.0355(10)
C12 0.0436(11) 0.0213(9) 0.0409(11) 0.0024(8) 0.0084(9) -0.0157(8)
C21 0.0194(7) 0.0174(7) 0.0187(7) -0.0015(6) 0.0010(6) -0.0089(6)
F22 0.0265(5) 0.0323(5) 0.0249(5) 0.0076(4) -0.0074(4) -0.0113(4)
C22 0.0224(8) 0.0198(7) 0.0211(8) 0.0028(6) -0.0028(6) -0.0089(6)
F23 0.0184(5) 0.0525(7) 0.0505(7) 0.0120(6) -0.0053(5) -0.0140(5)
C23 0.0182(8) 0.0271(8) 0.0345(9) 0.0027(7) -0.0013(7) -0.0098(7)
F24 0.0317(6) 0.0597(8) 0.0381(6) 0.0089(6) 0.0127(5) -0.0208(6)
C24 0.0260(9) 0.0323(9) 0.0282(9) 0.0015(7) 0.0081(7) -0.0146(7)
F25 0.0493(7) 0.0619(8) 0.0180(5) 0.0081(5) -0.0024(5) -0.0274(6)
C25 0.0344(9) 0.0320(9) 0.0178(8) 0.0018(7) 0.0004(7) -0.0157(8)
F26 0.0285(5) 0.0521(7) 0.0256(5) 0.0049(5) -0.0099(4) -0.0198(5)
C26 0.0227(8) 0.0273(8) 0.0211(8) -0.0013(6) -0.0030(6) -0.0121(7)
C31 0.0216(8) 0.0182(7) 0.0263(8) -0.0045(6) 0.0012(6) -0.0076(6)
F32 0.0286(5) 0.0415(6) 0.0249(5) 0.0024(4) -0.0020(4) -0.0109(5)
C32 0.0234(8) 0.0206(8) 0.0285(9) -0.0022(6) 0.0009(7) -0.0083(6)
F33 0.0305(6) 0.0364(6) 0.0522(7) 0.0066(5) -0.0173(5) -0.0096(5)
C33 0.0258(8) 0.0207(8) 0.0407(10) 0.0003(7) -0.0076(7) -0.0076(7)
F34 0.0188(5) 0.0492(7) 0.0745(9) -0.0050(7) 0.0030(6) -0.0065(5)
C34 0.0188(8) 0.0250(9) 0.0531(12) -0.0052(8) 0.0020(8) -0.0060(7)
F35 0.0349(6) 0.0599(8) 0.0451(7) -0.0064(6) 0.0196(5) -0.0155(6)
C35 0.0271(9) 0.0288(9) 0.0396(11) -0.0077(8) 0.0129(8) -0.0110(7)
F36 0.0374(6) 0.0447(6) 0.0234(5) -0.0036(5) 0.0029(4) -0.0175(5)
C36 0.0282(9) 0.0229(8) 0.0269(9) -0.0055(7) 0.0030(7) -0.0104(7)
C41 0.0242(8) 0.0222(8) 0.0196(8) -0.0029(6) 0.0016(6) -0.0104(6)
F42 0.0317(6) 0.0226(5) 0.0403(6) -0.0039(4) -0.0106(5) -0.0054(4)
C42 0.0239(8) 0.0233(8) 0.0242(8) -0.0028(6) 0.0013(6) -0.0108(7)
F43 0.0374(6) 0.0492(7) 0.0439(7) -0.0016(6) -0.0190(5) -0.0134(6)
C43 0.0244(8) 0.0359(10) 0.0246(8) -0.0014(7) -0.0026(7) -0.0132(7)
F44 0.0443(7) 0.0610(8) 0.0367(6) -0.0213(6) -0.0027(5) -0.0284(6)
C44 0.0318(9) 0.0414(10) 0.0225(8) -0.0107(7) 0.0048(7) -0.0231(8)
F45 0.0505(7) 0.0280(6) 0.0430(7) -0.0170(5) 0.0057(5) -0.0179(5)
C45 0.0331(9) 0.0257(8) 0.0263(9) -0.0102(7) 0.0092(7) -0.0159(7)
F46 0.0380(6) 0.0209(5) 0.0470(7) -0.0036(5) -0.0102(5) -0.0054(4)
C46 0.0258(8) 0.0232(8) 0.0249(8) -0.0018(7) 0.0010(7) -0.0099(7)
C51 0.0542(17) 0.0355(17) 0.074(2) -0.0033(15) 0.0074(15) -0.0133(12)
Cl1 0.1142(10) 0.0613(6) 0.1263(10) -0.0278(6) 0.0658(8) -0.0279(6)
Cl2 0.0809(6) 0.0550(4) 0.0622(5) 0.0113(3) 0.0010(4) -0.0203(4)
C51A 0.081(12) 0.059(12) 0.070(12) -0.015(9) 0.008(9) -0.014(8)
Cl1A 0.152(9) 0.093(6) 0.044(4) -0.023(4) 0.002(5) -0.054(6)
Cl2A 0.119(8) 0.101(7) 0.168(10) -0.043(7) -0.034(7) -0.026(6)

loop_
_atom_type_symbol
_atom_type_description
_atom_type_scat_dispersion_real
_atom_type_scat_dispersion_imag
_atom_type_scat_source
C C 0.0033 0.0016 'International Tables Vol C Tables 4.2.6.8 and 6.1.1.4'
H H 0.0000 0.0000 'International Tables Vol C Tables 4.2.6.8 and 6.1.1.4'
S S 0.1246 0.1234 'International Tables Vol C Tables 4.2.6.8 and 6.1.1.4'
B B 0.0013 0.0007 'International Tables Vol C Tables 4.2.6.8 and 6.1.1.4'
F F 0.0171 0.0103 'International Tables Vol C Tables 4.2.6.8 and 6.1.1.4'
Cl Cl 0.1484 0.1585 'International Tables Vol C Tables 4.2.6.8 and 6.1.1.4'

loop_
_geom_angle_atom_site_label_1
_geom_angle_atom_site_label_2
_geom_angle_atom_site_label_3
_geom_angle
_geom_angle_site_symmetry_1
_geom_angle_site_symmetry_3
C4 S1 C1 94.13(7) . .
C3 B1 C41 123.12(14) . .
C3 B1 C31 119.33(14) . .
C41 B1 C31 117.27(14) . .
C2 C1 C5 131.52(14) . .
C2 C1 S1 109.20(11) . .
C5 C1 S1 119.21(11) . .
C1 C2 C3 114.54(13) . .
C1 C2 C21 124.03(14) . .
C3 C2 C21 121.40(13) . .
C4 C3 C2 111.17(13) . .
C4 C3 B1 128.59(14) . .
C2 C3 B1 120.18(13) . .
C3 C4 C9 131.22(14) . .
C3 C4 S1 110.89(11) . .
C9 C4 S1 117.88(11) . .
C1 C5 C8 111.47(14) . .
C1 C5 C7 109.34(13) . .
C8 C5 C7 109.44(16) . .
C1 C5 C6 110.01(13) . .
C8 C5 C6 108.36(15) . .
C7 C5 C6 108.15(15) . .
C5 C6 H6A 109.5 . .
C5 C6 H6B 109.5 . .
H6A C6 H6B 109.5 . .
C5 C6 H6C 109.5 . .
H6A C6 H6C 109.5 . .
H6B C6 H6C 109.5 . .
C5 C7 H7A 109.5 . .
C5 C7 H7B 109.5 . .
H7A C7 H7B 109.5 . .
C5 C7 H7C 109.5 . .
H7A C7 H7C 109.5 . .
H7B C7 H7C 109.5 . .
C5 C8 H8A 109.5 . .
C5 C8 H8B 109.5 . .
H8A C8 H8B 109.5 . .
C5 C8 H8C 109.5 . .
H8A C8 H8C 109.5 . .
H8B C8 H8C 109.5 . .
C4 C9 C12 110.51(13) . .
C4 C9 C11 109.52(14) . .
C12 C9 C11 110.47(16) . .
C4 C9 C10 110.51(14) . .
C12 C9 C10 107.39(15) . .
C11 C9 C10 108.39(15) . .
C9 C10 H10A 109.5 . .
C9 C10 H10B 109.5 . .
H10A C10 H10B 109.5 . .
C9 C10 H10C 109.5 . .
H10A C10 H10C 109.5 . .
H10B C10 H10C 109.5 . .
C9 C11 H11A 109.5 . .
C9 C11 H11B 109.5 . .
H11A C11 H11B 109.5 . .
C9 C11 H11C 109.5 . .
H11A C11 H11C 109.5 . .
H11B C11 H11C 109.5 . .
C9 C12 H12A 109.5 . .
C9 C12 H12B 109.5 . .
H12A C12 H12B 109.5 . .
C9 C12 H12C 109.5 . .
H12A C12 H12C 109.5 . .
H12B C12 H12C 109.5 . .
C22 C21 C26 116.19(14) . .
C22 C21 C2 122.03(14) . .
C26 C21 C2 121.77(14) . .
F22 C22 C23 117.77(15) . .
F22 C22 C21 119.83(14) . .
C23 C22 C21 122.38(15) . .
F23 C23 C24 119.94(15) . .
F23 C23 C22 120.46(16) . .
C24 C23 C22 119.60(16) . .
F24 C24 C23 119.96(17) . .
F24 C24 C25 119.98(17) . .
C23 C24 C25 120.06(15) . .
F25 C25 C24 120.07(15) . .
F25 C25 C26 120.61(16) . .
C24 C25 C26 119.32(16) . .
F26 C26 C25 118.09(15) . .
F26 C26 C21 119.45(14) . .
C25 C26 C21 122.44(15) . .
C32 C31 C36 115.23(15) . .
C32 C31 B1 122.77(15) . .
C36 C31 B1 121.96(15) . .
F32 C32 C33 116.81(16) . .
F32 C32 C31 119.85(15) . .
C33 C32 C31 123.33(16) . .
F33 C33 C34 120.33(16) . .
F33 C33 C32 120.70(17) . .
C34 C33 C32 118.97(18) . .
F34 C34 C35 120.14(18) . .
F34 C34 C33 119.70(19) . .
C35 C34 C33 120.16(17) . .
F35 C35 C34 119.90(17) . .
F35 C35 C36 120.78(19) . .
C34 C35 C36 119.31(17) . .
F36 C36 C35 117.76(16) . .
F36 C36 C31 119.19(16) . .
C35 C36 C31 122.97(18) . .
C42 C41 C46 114.81(15) . .
C42 C41 B1 122.54(15) . .
C46 C41 B1 122.56(15) . .
F42 C42 C43 116.52(15) . .
F42 C42 C41 120.16(15) . .
C43 C42 C41 123.30(16) . .
F43 C43 C44 120.02(16) . .
F43 C43 C42 120.75(16) . .
C44 C43 C42 119.24(17) . .
F44 C44 C45 120.17(17) . .
F44 C44 C43 119.91(18) . .
C45 C44 C43 119.91(16) . .
F45 C45 C44 119.91(16) . .
F45 C45 C46 120.53(17) . .
C44 C45 C46 119.56(16) . .
F46 C46 C45 117.11(15) . .
F46 C46 C41 119.70(15) . .
C45 C46 C41 123.16(16) . .
Cl2 C51 Cl1 112.62(19) . .
Cl2 C51 H51A 109.1 . .
Cl1 C51 H51A 109.1 . .
Cl2 C51 H51B 109.1 . .
Cl1 C51 H51B 109.1 . .
H51A C51 H51B 107.8 . .
Cl2A C51A Cl1A 95.4(13) . .
Cl2A C51A H51C 112.7 . .
Cl1A C51A H51C 112.7 . .
Cl2A C51A H51D 112.7 . .
Cl1A C51A H51D 112.7 . .
H51C C51A H51D 110.2 . .

loop_
_geom_bond_atom_site_label_1
_geom_bond_atom_site_label_2
_geom_bond_distance
_geom_bond_site_symmetry_2
S1 C4 1.7234(16) .
S1 C1 1.7254(15) .
B1 C3 1.560(2) .
B1 C41 1.576(2) .
B1 C31 1.579(2) .
C1 C2 1.373(2) .
C1 C5 1.529(2) .
C2 C3 1.455(2) .
C2 C21 1.495(2) .
C3 C4 1.381(2) .
C4 C9 1.530(2) .
C5 C8 1.531(2) .
C5 C7 1.536(2) .
C5 C6 1.537(2) .
C6 H6A 0.9800 .
C6 H6B 0.9800 .
C6 H6C 0.9800 .
C7 H7A 0.9800 .
C7 H7B 0.9800 .
C7 H7C 0.9800 .
C8 H8A 0.9800 .
C8 H8B 0.9800 .
C8 H8C 0.9800 .
C9 C12 1.530(2) .
C9 C11 1.534(3) .
C9 C10 1.538(2) .
C10 H10A 0.9800 .
C10 H10B 0.9800 .
C10 H10C 0.9800 .
C11 H11A 0.9800 .
C11 H11B 0.9800 .
C11 H11C 0.9800 .
C12 H12A 0.9800 .
C12 H12B 0.9800 .
C12 H12C 0.9800 .
C21 C22 1.390(2) .
C21 C26 1.392(2) .
F22 C22 1.3467(19) .
C22 C23 1.383(2) .
F23 C23 1.342(2) .
C23 C24 1.377(3) .
F24 C24 1.3362(19) .
C24 C25 1.378(3) .
F25 C25 1.337(2) .
C25 C26 1.386(2) .
F26 C26 1.3369(19) .
C31 C32 1.390(2) .
C31 C36 1.393(2) .
F32 C32 1.345(2) .
C32 C33 1.382(2) .
F33 C33 1.341(2) .
C33 C34 1.379(3) .
F34 C34 1.341(2) .
C34 C35 1.376(3) .
F35 C35 1.338(2) .
C35 C36 1.382(3) .
F36 C36 1.344(2) .
C41 C42 1.395(2) .
C41 C46 1.400(2) .
F42 C42 1.3408(19) .
C42 C43 1.384(2) .
F43 C43 1.335(2) .
C43 C44 1.381(3) .
F44 C44 1.333(2) .
C44 C45 1.376(3) .
F45 C45 1.344(2) .
C45 C46 1.380(3) .
F46 C46 1.340(2) .
C51 Cl2 1.741(4) .
C51 Cl1 1.742(3) .
C51 H51A 0.9900 .
C51 H51B 0.9900 .
C51A Cl2A 1.723(17) .
C51A Cl1A 1.766(17) .
C51A H51C 0.9900 .
C51A H51D 0.9900 .

loop_
_geom_torsion_atom_site_label_1
_geom_torsion_atom_site_label_2
_geom_torsion_atom_site_label_3
_geom_torsion_atom_site_label_4
_geom_torsion
_geom_torsion_site_symmetry_1
_geom_torsion_site_symmetry_2
_geom_torsion_site_symmetry_3
_geom_torsion_site_symmetry_4
C4 S1 C1 C2 -1.90(13) . . . .
C4 S1 C1 C5 -179.01(13) . . . .
C5 C1 C2 C3 179.56(16) . . . .
S1 C1 C2 C3 2.94(17) . . . .
C5 C1 C2 C21 -2.6(3) . . . .
S1 C1 C2 C21 -179.25(12) . . . .
C1 C2 C3 C4 -2.7(2) . . . .
C21 C2 C3 C4 179.38(14) . . . .
C1 C2 C3 B1 174.84(14) . . . .
C21 C2 C3 B1 -3.0(2) . . . .
C41 B1 C3 C4 59.6(2) . . . .
C31 B1 C3 C4 -126.82(18) . . . .
C41 B1 C3 C2 -117.54(17) . . . .
C31 B1 C3 C2 56.1(2) . . . .
C2 C3 C4 C9 -177.14(16) . . . .
B1 C3 C4 C9 5.5(3) . . . .
C2 C3 C4 S1 1.18(17) . . . .
B1 C3 C4 S1 -176.14(13) . . . .
C1 S1 C4 C3 0.38(13) . . . .
C1 S1 C4 C9 178.95(13) . . . .
C2 C1 C5 C8 48.0(2) . . . .
S1 C1 C5 C8 -135.66(15) . . . .
C2 C1 C5 C7 -73.1(2) . . . .
S1 C1 C5 C7 103.21(15) . . . .
C2 C1 C5 C6 168.23(17) . . . .
S1 C1 C5 C6 -15.42(19) . . . .
C3 C4 C9 C12 29.6(2) . . . .
S1 C4 C9 C12 -148.64(13) . . . .
C3 C4 C9 C11 -92.3(2) . . . .
S1 C4 C9 C11 89.44(17) . . . .
C3 C4 C9 C10 148.32(18) . . . .
S1 C4 C9 C10 -29.90(19) . . . .
C1 C2 C21 C22 90.6(2) . . . .
C3 C2 C21 C22 -91.74(19) . . . .
C1 C2 C21 C26 -90.7(2) . . . .
C3 C2 C21 C26 86.9(2) . . . .
C26 C21 C22 F22 -179.29(14) . . . .
C2 C21 C22 F22 -0.5(2) . . . .
C26 C21 C22 C23 -0.8(2) . . . .
C2 C21 C22 C23 177.91(15) . . . .
F22 C22 C23 F23 0.5(2) . . . .
C21 C22 C23 F23 -177.97(15) . . . .
F22 C22 C23 C24 179.67(16) . . . .
C21 C22 C23 C24 1.2(3) . . . .
F23 C23 C24 F24 -1.2(3) . . . .
C22 C23 C24 F24 179.59(16) . . . .
F23 C23 C24 C25 178.96(17) . . . .
C22 C23 C24 C25 -0.2(3) . . . .
F24 C24 C25 F25 -1.0(3) . . . .
C23 C24 C25 F25 178.85(17) . . . .
F24 C24 C25 C26 179.15(17) . . . .
C23 C24 C25 C26 -1.0(3) . . . .
F25 C25 C26 F26 -0.1(3) . . . .
C24 C25 C26 F26 179.74(16) . . . .
F25 C25 C26 C21 -178.47(16) . . . .
C24 C25 C26 C21 1.4(3) . . . .
C22 C21 C26 F26 -178.78(14) . . . .
C2 C21 C26 F26 2.5(2) . . . .
C22 C21 C26 C25 -0.5(2) . . . .
C2 C21 C26 C25 -179.23(16) . . . .
C3 B1 C31 C32 53.0(2) . . . .
C41 B1 C31 C32 -132.98(16) . . . .
C3 B1 C31 C36 -124.46(17) . . . .
C41 B1 C31 C36 49.5(2) . . . .
C36 C31 C32 F32 -179.36(15) . . . .
B1 C31 C32 F32 3.0(2) . . . .
C36 C31 C32 C33 -0.4(2) . . . .
B1 C31 C32 C33 -178.05(16) . . . .
F32 C32 C33 F33 0.3(2) . . . .
C31 C32 C33 F33 -178.65(15) . . . .
F32 C32 C33 C34 -179.39(16) . . . .
C31 C32 C33 C34 1.6(3) . . . .
F33 C33 C34 F34 -1.3(3) . . . .
C32 C33 C34 F34 178.44(16) . . . .
F33 C33 C34 C35 178.95(16) . . . .
C32 C33 C34 C35 -1.3(3) . . . .
F34 C34 C35 F35 -1.0(3) . . . .
C33 C34 C35 F35 178.75(17) . . . .
F34 C34 C35 C36 -179.88(17) . . . .
C33 C34 C35 C36 -0.1(3) . . . .
F35 C35 C36 F36 -0.8(3) . . . .
C34 C35 C36 F36 178.02(16) . . . .
F35 C35 C36 C31 -177.46(16) . . . .
C34 C35 C36 C31 1.4(3) . . . .
C32 C31 C36 F36 -177.70(14) . . . .
B1 C31 C36 F36 0.0(2) . . . .
C32 C31 C36 C35 -1.1(2) . . . .
B1 C31 C36 C35 176.54(16) . . . .
C3 B1 C41 C42 32.9(2) . . . .
C31 B1 C41 C42 -140.85(16) . . . .
C3 B1 C41 C46 -150.84(16) . . . .
C31 B1 C41 C46 35.4(2) . . . .
C46 C41 C42 F42 -179.72(14) . . . .
B1 C41 C42 F42 -3.2(2) . . . .
C46 C41 C42 C43 -1.4(2) . . . .
B1 C41 C42 C43 175.12(15) . . . .
F42 C42 C43 F43 0.3(2) . . . .
C41 C42 C43 F43 -178.07(15) . . . .
F42 C42 C43 C44 -179.92(15) . . . .
C41 C42 C43 C44 1.7(3) . . . .
F43 C43 C44 F44 0.5(3) . . . .
C42 C43 C44 F44 -179.30(15) . . . .
F43 C43 C44 C45 179.37(16) . . . .
C42 C43 C44 C45 -0.4(3) . . . .
F44 C44 C45 F45 -1.5(2) . . . .
C43 C44 C45 F45 179.64(16) . . . .
F44 C44 C45 C46 177.83(15) . . . .
C43 C44 C45 C46 -1.0(3) . . . .
F45 C45 C46 F46 -1.1(2) . . . .
C44 C45 C46 F46 179.53(15) . . . .
F45 C45 C46 C41 -179.34(15) . . . .
C44 C45 C46 C41 1.3(3) . . . .
C42 C41 C46 F46 -178.28(15) . . . .
B1 C41 C46 F46 5.2(2) . . . .
C42 C41 C46 C45 -0.1(2) . . . .
B1 C41 C46 C45 -176.66(16) . . . .
